data_4346353
loop_
_publ_author_name
'Lei, Xiao-Wu'
'Yue, Cheng-Yang'
'Zhao, Jian-Qiang'
'Han, Yong-Fang'
'Yang, Jiang-Tao'
'Meng, Rong-Rong'
'Gao, Chuan-Sheng'
'Ding, Hao'
'Wang, Chun-Yan'
'Chen, Wan-Dong'
'Hong, Mao-Chun'

_publ_section_title
;
 Two Types of 2D Layered Iodoargentates Based on Trimeric [Ag3I7]
 Secondary Building Units and Hexameric [Ag6I12] Ternary Building Units:
 Syntheses, Crystal Structures, and Efficient Visible Light Responding
 Photocatalytic Properties.
;
_journal_issue 22
_journal_name_full 'Inorganic chemistry'
_journal_page_first 10593
_journal_page_last 10603
_journal_paper_doi 10.1021/acs.inorgchem.5b01324
_journal_volume 54
_journal_year 2015
_chemical_formula_moiety C60N12H48Fe2K0.93Ag6I11
_chemical_formula_sum 'C60 H48 Ag6 Fe2 I11 K0.93 N12'
_chemical_formula_weight 3128.36
_space_group_IT_number 148
_space_group_name_Hall '-R 3'
_space_group_name_H-M_alt 'R -3 :H'
_symmetry_cell_setting trigonal
_symmetry_space_group_name_Hall '-R 3'
_symmetry_space_group_name_H-M 'R -3 :H'
_atom_sites_solution_hydrogens geom
_atom_sites_solution_primary direct
_atom_sites_solution_secondary difmap
_audit_creation_method SHELXL-97
_cell_angle_alpha 90.00
_cell_angle_beta 90.00
_cell_angle_gamma 120.00
_cell_formula_units_Z 3
_cell_length_a 14.5723(13)
_cell_length_b 14.5723(13)
_cell_length_c 31.178(3)
_cell_measurement_temperature 296(2)
_cell_volume 5733.7(9)
_computing_cell_refinement 'APEX2 Software Suite (Bruker,2005)'
_computing_data_collection 'APEX2 Software Suite (Bruker,2005)'
_computing_data_reduction 'APEX2 Software Suite (Bruker,2005)'
_computing_structure_refinement 'SHELXL-97 (Sheldrick, 2008)'
_computing_structure_solution 'SHELXS-97 (Sheldrick, 2008)'
_diffrn_ambient_temperature 296(2)
_diffrn_measured_fraction_theta_full 1.000
_diffrn_measured_fraction_theta_max 1.000
_diffrn_measurement_device_type 'Bruker SMART CCD area detector'
_diffrn_measurement_method 'phi and omega scans'
_diffrn_radiation_monochromator graphite
_diffrn_radiation_source 'fine-focus sealed tube'
_diffrn_radiation_type MoK\a
_diffrn_radiation_wavelength 0.71073
_diffrn_reflns_av_R_equivalents 0.0254
_diffrn_reflns_av_sigmaI/netI 0.0142
_diffrn_reflns_limit_h_max 18
_diffrn_reflns_limit_h_min -18
_diffrn_reflns_limit_k_max 18
_diffrn_reflns_limit_k_min -18
_diffrn_reflns_limit_l_max 40
_diffrn_reflns_limit_l_min -39
_diffrn_reflns_number 22469
_diffrn_reflns_theta_full 27.49
_diffrn_reflns_theta_max 27.49
_diffrn_reflns_theta_min 1.74
_exptl_absorpt_coefficient_mu 6.410
_exptl_absorpt_correction_T_max 0.3155
_exptl_absorpt_correction_T_min 0.2964
_exptl_absorpt_correction_type multi-scan
_exptl_absorpt_process_details 'SADABS; Bruker, 2000'
_exptl_crystal_colour 'dark red'
_exptl_crystal_density_diffrn 2.720
_exptl_crystal_density_method 'not measured'
_exptl_crystal_description block
_exptl_crystal_F_000 4280
_exptl_crystal_size_max 0.15
_exptl_crystal_size_mid 0.14
_exptl_crystal_size_min 0.14
_refine_diff_density_max 1.664
_refine_diff_density_min -1.821
_refine_diff_density_rms 0.093
_refine_ls_extinction_coef 0.000887(16)
_refine_ls_extinction_expression Fc^*^=kFc[1+0.001xFc^2^\l^3^/sin(2\q)]^-1/4^
_refine_ls_extinction_method SHELXL
_refine_ls_goodness_of_fit_ref 1.033
_refine_ls_hydrogen_treatment constr
_refine_ls_matrix_type full
_refine_ls_number_parameters 147
_refine_ls_number_reflns 2934
_refine_ls_number_restraints 9
_refine_ls_restrained_S_all 1.032
_refine_ls_R_factor_all 0.0308
_refine_ls_R_factor_gt 0.0266
_refine_ls_shift/su_max 0.004
_refine_ls_shift/su_mean 0.000
_refine_ls_structure_factor_coef Fsqd
_refine_ls_weighting_details 'calc w=1/[\s^2^(Fo^2^)+(0.0070P)^2^+56.5880P] where P=(Fo^2^+2Fc^2^)/3'
_refine_ls_weighting_scheme calc
_refine_ls_wR_factor_gt 0.0485
_refine_ls_wR_factor_ref 0.0500
_reflns_number_gt 2611
_reflns_number_total 2935
_reflns_threshold_expression >2sigma(I)
_cod_data_source_file ic5b01324_si_003.cif
_cod_data_source_block C60N12H48Fe2K0.93Ag6I11
_cod_original_sg_symbol_Hall -R3
_cod_original_sg_symbol_H-M R-3
_cod_database_code 4346353

loop_
_symmetry_equiv_pos_as_xyz
'x, y, z'
'-y, x-y, z'
'-x+y, -x, z'
'x+2/3, y+1/3, z+1/3'
'-y+2/3, x-y+1/3, z+1/3'
'-x+y+2/3, -x+1/3, z+1/3'
'x+1/3, y+2/3, z+2/3'
'-y+1/3, x-y+2/3, z+2/3'
'-x+y+1/3, -x+2/3, z+2/3'
'-x, -y, -z'
'y, -x+y, -z'
'x-y, x, -z'
'-x+2/3, -y+1/3, -z+1/3'
'y+2/3, -x+y+1/3, -z+1/3'
'x-y+2/3, x+1/3, -z+1/3'
'-x+1/3, -y+2/3, -z+2/3'
'y+1/3, -x+y+2/3, -z+2/3'
'x-y+1/3, x+2/3, -z+2/3'

loop_
_atom_site_label
_atom_site_type_symbol
_atom_site_fract_x
_atom_site_fract_y
_atom_site_fract_z
_atom_site_U_iso_or_equiv
_atom_site_adp_type
_atom_site_occupancy
_atom_site_symmetry_multiplicity
_atom_site_calc_flag
_atom_site_refinement_flags
K1 K 0.6667 0.3333 0.3333 0.0760(14) Uani 0.932(3) 6 d SPU
I2A I 0.8846(2) 0.42321(12) 0.25288(6) 0.0510(2) Uani 0.943(14) 1 d PU
I2B I 0.860(2) 0.4115(16) 0.2596(8) 0.0510(2) Uani 0.057(14) 1 d PU
I1 I 0.6667 0.3333 0.127064(13) 0.04213(12) Uani 1 3 d S
Ag1 Ag 0.71971(3) 0.24998(3) 0.204403(12) 0.05287(11) Uani 1 1 d .
Fe1 Fe 1.3333 0.6667 0.28626(2) 0.02567(17) Uani 1 3 d S
I3 I 0.8333 0.1667 0.1667 0.0892(2) Uani 1 2 d S
N2 N 1.2477(2) 0.7132(2) 0.25321(9) 0.0301(6) Uani 1 1 d .
N1 N 1.4284(2) 0.6352(2) 0.32000(9) 0.0308(6) Uani 1 1 d .
C6 C 1.5500(3) 0.7449(3) 0.26690(11) 0.0349(8) Uani 1 1 d .
C10 C 1.1827(3) 0.6632(3) 0.21991(12) 0.0409(9) Uani 1 1 d .
H10 H 1.1762 0.5997 0.2104 0.049 Uiso 1 1 calc .
C5 C 1.5293(3) 0.6799(3) 0.30545(12) 0.0342(8) Uani 1 1 d .
C4 C 1.6051(3) 0.6671(4) 0.32696(15) 0.0504(10) Uani 1 1 d .
H4 H 1.6740 0.6984 0.3164 0.061 Uiso 1 1 calc .
C1 C 1.4036(3) 0.5770(3) 0.35603(12) 0.0400(8) Uani 1 1 d .
H1 H 1.3344 0.5454 0.3661 0.048 Uiso 1 1 calc .
C9 C 1.1254(4) 0.7020(4) 0.19932(14) 0.0506(10) Uani 1 1 d .
H9 H 1.0798 0.6640 0.1770 0.061 Uiso 1 1 calc .
C7 C 1.6474(3) 0.7977(4) 0.24612(15) 0.0506(10) Uani 1 1 d .
H7 H 1.7032 0.7886 0.2551 0.061 Uiso 1 1 calc .
C3 C 1.5783(4) 0.6078(4) 0.36405(16) 0.0583(12) Uani 1 1 d .
H3 H 1.6289 0.5992 0.3789 0.070 Uiso 1 1 calc .
C8 C 1.1361(4) 0.7967(4) 0.21201(15) 0.0567(12) Uani 1 1 d .
H8 H 1.0995 0.8250 0.1980 0.068 Uiso 1 1 calc .
C2 C 1.4765(4) 0.5619(4) 0.37877(14) 0.0517(11) Uani 1 1 d .
H2 H 1.4566 0.5212 0.4036 0.062 Uiso 1 1 calc .

loop_
_atom_site_aniso_label
_atom_site_aniso_U_11
_atom_site_aniso_U_22
_atom_site_aniso_U_33
_atom_site_aniso_U_23
_atom_site_aniso_U_13
_atom_site_aniso_U_12
K1 0.091(4) 0.091(4) 0.045(4) 0.000 0.000 0.0457(18)
I2A 0.0487(5) 0.0501(3) 0.0567(4) -0.0124(2) -0.0176(4) 0.0265(3)
I2B 0.0487(5) 0.0501(3) 0.0567(4) -0.0124(2) -0.0176(4) 0.0265(3)
I1 0.04857(17) 0.04857(17) 0.0292(2) 0.000 0.000 0.02429(8)
Ag1 0.0509(2) 0.0511(2) 0.0623(2) -0.00288(16) 0.00630(16) 0.02976(17)
Fe1 0.0268(2) 0.0268(2) 0.0235(4) 0.000 0.000 0.01338(12)
I3 0.1648(6) 0.1243(5) 0.0510(3) 0.0272(3) 0.0400(3) 0.1267(5)
N2 0.0307(14) 0.0331(15) 0.0283(14) 0.0027(12) 0.0011(11) 0.0172(12)
N1 0.0356(15) 0.0313(15) 0.0274(14) -0.0032(11) -0.0038(12) 0.0181(13)
C6 0.0306(17) 0.0389(19) 0.0338(18) -0.0073(15) -0.0022(14) 0.0165(16)
C10 0.043(2) 0.046(2) 0.0346(19) -0.0013(16) -0.0062(16) 0.0238(18)
C5 0.0347(18) 0.0374(19) 0.0353(18) -0.0086(15) -0.0049(15) 0.0216(16)
C4 0.042(2) 0.065(3) 0.054(3) -0.006(2) -0.0077(19) 0.034(2)
C1 0.047(2) 0.042(2) 0.0334(19) 0.0034(16) -0.0039(16) 0.0246(18)
C9 0.048(2) 0.066(3) 0.042(2) 0.001(2) -0.0098(19) 0.032(2)
C7 0.030(2) 0.063(3) 0.052(3) 0.000(2) 0.0034(18) 0.019(2)
C3 0.062(3) 0.074(3) 0.057(3) -0.004(2) -0.021(2) 0.047(3)
C8 0.063(3) 0.077(3) 0.052(3) 0.007(2) -0.006(2) 0.051(3)
C2 0.068(3) 0.054(3) 0.042(2) 0.0026(19) -0.015(2) 0.037(2)

loop_
_atom_type_symbol
_atom_type_description
_atom_type_scat_dispersion_real
_atom_type_scat_dispersion_imag
_atom_type_scat_source
C C 0.0033 0.0016 'International Tables Vol C Tables 4.2.6.8 and 6.1.1.4'
H H 0.0000 0.0000 'International Tables Vol C Tables 4.2.6.8 and 6.1.1.4'
N N 0.0061 0.0033 'International Tables Vol C Tables 4.2.6.8 and 6.1.1.4'
K K 0.2009 0.2494 'International Tables Vol C Tables 4.2.6.8 and 6.1.1.4'
Fe Fe 0.3463 0.8444 'International Tables Vol C Tables 4.2.6.8 and 6.1.1.4'
Ag Ag -0.8971 1.1015 'International Tables Vol C Tables 4.2.6.8 and 6.1.1.4'
I I -0.4742 1.8119 'International Tables Vol C Tables 4.2.6.8 and 6.1.1.4'

loop_
_geom_angle_atom_site_label_1
_geom_angle_atom_site_label_2
_geom_angle_atom_site_label_3
_geom_angle
_geom_angle_site_symmetry_1
_geom_angle_site_symmetry_3
I2B K1 I2B 78.5(4) 16_655 18_545
I2B K1 I2B 101.5(4) 16_655 3_665
I2B K1 I2B 179.999(2) 18_545 3_665
I2B K1 I2B 78.5(4) 16_655 17
I2B K1 I2B 78.5(4) 18_545 17
I2B K1 I2B 101.5(4) 3_665 17
I2B K1 I2B 101.5(4) 16_655 2_655
I2B K1 I2B 101.5(4) 18_545 2_655
I2B K1 I2B 78.5(4) 3_665 2_655
I2B K1 I2B 179.998(3) 17 2_655
I2B K1 I2B 179.999(1) 16_655 .
I2B K1 I2B 101.5(4) 18_545 .
I2B K1 I2B 78.5(4) 3_665 .
I2B K1 I2B 101.5(4) 17 .
I2B K1 I2B 78.5(4) 2_655 .
I2B K1 I2A 0.9(3) 16_655 16_655
I2B K1 I2A 79.4(2) 18_545 16_655
I2B K1 I2A 100.6(2) 3_665 16_655
I2B K1 I2A 78.9(3) 17 16_655
I2B K1 I2A 101.1(3) 2_655 16_655
I2B K1 I2A 179.1(3) . 16_655
I2B K1 I2A 78.9(3) 16_655 18_545
I2B K1 I2A 0.9(2) 18_545 18_545
I2B K1 I2A 179.1(3) 3_665 18_545
I2B K1 I2A 79.4(2) 17 18_545
I2B K1 I2A 100.6(2) 2_655 18_545
I2B K1 I2A 101.1(3) . 18_545
I2A K1 I2A 79.786(19) 16_655 18_545
I2B K1 I2A 101.1(3) 16_655 3_665
I2B K1 I2A 179.1(2) 18_545 3_665
I2B K1 I2A 0.9(3) 3_665 3_665
I2B K1 I2A 100.6(2) 17 3_665
I2B K1 I2A 79.4(2) 2_655 3_665
I2B K1 I2A 78.9(3) . 3_665
I2A K1 I2A 100.21(2) 16_655 3_665
I2A K1 I2A 180.0 18_545 3_665
I2B K1 I2A 79.4(2) 16_655 17
I2B K1 I2A 78.9(3) 18_545 17
I2B K1 I2A 101.1(3) 3_665 17
I2B K1 I2A 0.9(3) 17 17
I2B K1 I2A 179.1(3) 2_655 17
I2B K1 I2A 100.6(2) . 17
I2A K1 I2A 79.785(19) 16_655 17
I2A K1 I2A 79.785(19) 18_545 17
I2A K1 I2A 100.215(19) 3_665 17
I2B K1 I2A 100.6(2) 16_655 2_655
I2B K1 I2A 101.1(3) 18_545 2_655
I2B K1 I2A 78.9(3) 3_665 2_655
I2B K1 I2A 179.1(3) 17 2_655
I2B K1 I2A 0.9(3) 2_655 2_655
I2B K1 I2A 79.4(2) . 2_655
I2A K1 I2A 100.216(19) 16_655 2_655
I2A K1 I2A 100.216(19) 18_545 2_655
I2A K1 I2A 79.784(19) 3_665 2_655
I2A K1 I2A 180.0 17 2_655
I2B K1 I2A 179.1(3) 16_655 .
I2B K1 I2A 100.6(2) 18_545 .
I2B K1 I2A 79.4(2) 3_665 .
I2B K1 I2A 101.1(3) 17 .
I2B K1 I2A 78.9(3) 2_655 .
I2B K1 I2A 0.9(3) . .
I2A K1 I2A 180.0 16_655 .
I2A K1 I2A 100.21(2) 18_545 .
I2A K1 I2A 79.784(19) 3_665 .
I2A K1 I2A 100.215(19) 17 .
I2A K1 I2A 79.784(19) 2_655 .
Ag1 I2A Ag1 63.56(3) 2_655 .
Ag1 I2A K1 82.67(7) 2_655 .
Ag1 I2A K1 81.67(7) . .
Ag1 I2B Ag1 65.3(3) 2_655 .
Ag1 I2B K1 90.6(8) 2_655 .
Ag1 I2B K1 89.9(8) . .
Ag1 I1 Ag1 60.781(14) . 2_655
Ag1 I1 Ag1 60.782(14) . 3_665
Ag1 I1 Ag1 60.781(14) 2_655 3_665
I3 Ag1 I2B 124.4(6) . 3_665
I3 Ag1 I2B 106.4(6) . .
I2B Ag1 I2B 99.8(14) 3_665 .
I3 Ag1 I2A 118.85(5) . 3_665
I2B Ag1 I2A 7.5(7) 3_665 3_665
I2B Ag1 I2A 107.0(8) . 3_665
I3 Ag1 I2A 100.81(5) . .
I2B Ag1 I2A 107.0(8) 3_665 .
I2B Ag1 I2A 7.2(7) . .
I2A Ag1 I2A 114.07(13) 3_665 .
I3 Ag1 I1 99.782(14) . .
I2B Ag1 I1 114.0(3) 3_665 .
I2B Ag1 I1 112.7(4) . .
I2A Ag1 I1 112.07(3) 3_665 .
I2A Ag1 I1 109.86(3) . .
I3 Ag1 Ag1 131.918(17) . 2_655
I2B Ag1 Ag1 103.5(6) 3_665 2_655
I2B Ag1 Ag1 56.6(3) . 2_655
I2A Ag1 Ag1 109.23(5) 3_665 2_655
I2A Ag1 Ag1 56.95(2) . 2_655
I1 Ag1 Ag1 59.611(7) . 2_655
I3 Ag1 Ag1 149.554(13) . 3_665
I2B Ag1 Ag1 58.0(3) 3_665 3_665
I2B Ag1 Ag1 102.5(5) . 3_665
I2A Ag1 Ag1 59.48(2) 3_665 3_665
I2A Ag1 Ag1 107.15(4) . 3_665
I1 Ag1 Ag1 59.610(7) . 3_665
Ag1 Ag1 Ag1 60.0 2_655 3_665
N1 Fe1 N1 94.11(11) 2_755 3_775
N1 Fe1 N1 94.11(11) 2_755 .
N1 Fe1 N1 94.11(11) 3_775 .
N1 Fe1 N2 89.41(12) 2_755 3_775
N1 Fe1 N2 174.41(12) 3_775 3_775
N1 Fe1 N2 81.29(12) . 3_775
N1 Fe1 N2 174.41(12) 2_755 2_755
N1 Fe1 N2 81.29(12) 3_775 2_755
N1 Fe1 N2 89.41(11) . 2_755
N2 Fe1 N2 95.42(11) 3_775 2_755
N1 Fe1 N2 81.29(12) 2_755 .
N1 Fe1 N2 89.41(12) 3_775 .
N1 Fe1 N2 174.40(12) . .
N2 Fe1 N2 95.42(11) 3_775 .
N2 Fe1 N2 95.42(11) 2_755 .
Ag1 I3 Ag1 180.0 13_655 .
C10 N2 C6 117.7(3) . 2_755
C10 N2 Fe1 127.4(3) . .
C6 N2 Fe1 114.9(2) 2_755 .
C1 N1 C5 118.0(3) . .
C1 N1 Fe1 126.5(3) . .
C5 N1 Fe1 115.5(2) . .
N2 C6 C7 121.7(4) 3_775 .
N2 C6 C5 114.1(3) 3_775 .
C7 C6 C5 124.3(4) . .
N2 C10 C9 122.8(4) . .
N2 C10 H10 118.6 . .
C9 C10 H10 118.6 . .
N1 C5 C4 121.4(4) . .
N1 C5 C6 114.2(3) . .
C4 C5 C6 124.4(4) . .
C3 C4 C5 119.7(4) . .
C3 C4 H4 120.1 . .
C5 C4 H4 120.1 . .
N1 C1 C2 122.9(4) . .
N1 C1 H1 118.6 . .
C2 C1 H1 118.6 . .
C8 C9 C10 119.5(4) . .
C8 C9 H9 120.3 . .
C10 C9 H9 120.3 . .
C8 C7 C6 119.4(4) 3_775 .
C8 C7 H7 120.3 3_775 .
C6 C7 H7 120.3 . .
C2 C3 C4 119.2(4) . .
C2 C3 H3 120.4 . .
C4 C3 H3 120.4 . .
C9 C8 C7 118.8(4) . 2_755
C9 C8 H8 120.6 . .
C7 C8 H8 120.6 2_755 .
C3 C2 C1 118.8(4) . .
C3 C2 H2 120.6 . .
C1 C2 H2 120.6 . .

loop_
_geom_bond_atom_site_label_1
_geom_bond_atom_site_label_2
_geom_bond_distance
_geom_bond_site_symmetry_2
K1 I2B 3.37(4) 16_655
K1 I2B 3.37(4) 18_545
K1 I2B 3.37(4) 3_665
K1 I2B 3.37(4) 17
K1 I2B 3.37(4) 2_655
K1 I2B 3.37(4) .
K1 I2A 3.733(3) 16_655
K1 I2A 3.733(3) 18_545
K1 I2A 3.733(3) 3_665
K1 I2A 3.733(3) 17
K1 I2A 3.733(3) 2_655
K1 I2A 3.733(3) .
I2A Ag1 2.8140(11) 2_655
I2A Ag1 2.8922(12) .
I2B Ag1 2.763(14) 2_655
I2B Ag1 2.807(15) .
I1 Ag1 2.9709(5) .
I1 Ag1 2.9710(5) 2_655
I1 Ag1 2.9710(5) 3_665
Ag1 I3 2.7585(4) .
Ag1 I2B 2.763(14) 3_665
Ag1 I2A 2.8141(11) 3_665
Ag1 Ag1 3.0059(6) 2_655
Ag1 Ag1 3.0060(6) 3_665
Fe1 N1 1.968(3) 2_755
Fe1 N1 1.968(3) 3_775
Fe1 N1 1.969(3) .
Fe1 N2 1.982(3) 3_775
Fe1 N2 1.982(3) 2_755
Fe1 N2 1.982(3) .
I3 Ag1 2.7584(4) 13_655
N2 C10 1.348(5) .
N2 C6 1.357(4) 2_755
N1 C1 1.344(5) .
N1 C5 1.353(5) .
C6 N2 1.357(5) 3_775
C6 C7 1.391(5) .
C6 C5 1.465(5) .
C10 C9 1.379(6) .
C10 H10 0.9300 .
C5 C4 1.383(5) .
C4 C3 1.378(7) .
C4 H4 0.9300 .
C1 C2 1.383(6) .
C1 H1 0.9300 .
C9 C8 1.368(7) .
C9 H9 0.9300 .
C7 C8 1.384(7) 3_775
C7 H7 0.9300 .
C3 C2 1.366(7) .
C3 H3 0.9300 .
C8 C7 1.383(7) 2_755
C8 H8 0.9300 .
C2 H2 0.9300 .
